data_4121129
loop_
_publ_author_name
'Flavia Pop'
'Pascale Auban-Senzier'
'Arkadiusz Fr\;ackowiak'
'Krzysztof Ptaszy\'nski'
'Iwona Olejniczak'
'John D. Wallis'
'Enric Canadell'
'Narcis Avarvari'

_publ_section_title
;
 Chirality Driven Metallic versus Semiconducting Behavior in a Complete
 Series of Radical Cation Salts Based on
 Dimethyl-Ethylenedithio-Tetrathiafulvalene (DM-EDT-TTF)
;
_journal_name_full 'Journal of the American Chemical Society'
_journal_page_first 17176
_journal_page_last 17186
_journal_paper_doi 10.1021/ja408350r
_journal_volume 135
_journal_year 2013
_chemical_formula_moiety 'C20 H20 F6 P S12'
_chemical_formula_sum 'C20 H20 F6 P S12'
_chemical_formula_weight 790.05
_chemical_name_systematic
;
 ?
;
_space_group_IT_number 2
_symmetry_cell_setting triclinic
_symmetry_space_group_name_Hall '-P 1'
_symmetry_space_group_name_H-M 'P -1'
_atom_sites_solution_hydrogens geom
_atom_sites_solution_primary direct
_atom_sites_solution_secondary difmap
_audit_creation_method SHELXL-97
_cell_angle_alpha 86.281(8)
_cell_angle_beta 77.464(7)
_cell_angle_gamma 67.141(6)
_cell_formula_units_Z 1
_cell_length_a 6.6660(4)
_cell_length_b 8.3842(8)
_cell_length_c 15.2213(19)
_cell_measurement_reflns_used 3429
_cell_measurement_temperature 293(2)
_cell_measurement_theta_max 27.51
_cell_measurement_theta_min 2.6
_cell_volume 765.03(13)
_computing_cell_refinement 'Dirax/lsq (Duisenberg & Schreurs, 1989-2000)'
_computing_data_collection KappaCCD
_computing_data_reduction 'Denzo and Scalepak'
_computing_structure_refinement 'SHELXL-97 (Sheldrick, 1997)'
_computing_structure_solution 'SHELXS-97 (Sheldrick, 1997)'
_diffrn_ambient_temperature 293(2)
_diffrn_measured_fraction_theta_full 0.994
_diffrn_measured_fraction_theta_max 0.994
_diffrn_measurement_device_type 'Nonius Kappa CCD'
_diffrn_measurement_method 'phi and omega scans'
_diffrn_radiation_monochromator graphite
_diffrn_radiation_source 'fine-focus sealed tube'
_diffrn_radiation_type MoK\a
_diffrn_radiation_wavelength 0.71073
_diffrn_reflns_av_R_equivalents 0.0440
_diffrn_reflns_av_sigmaI/netI 0.0479
_diffrn_reflns_limit_h_max 7
_diffrn_reflns_limit_h_min -8
_diffrn_reflns_limit_k_max 10
_diffrn_reflns_limit_k_min -10
_diffrn_reflns_limit_l_max 19
_diffrn_reflns_limit_l_min -19
_diffrn_reflns_number 15710
_diffrn_reflns_theta_full 27.51
_diffrn_reflns_theta_max 27.51
_diffrn_reflns_theta_min 2.64
_exptl_absorpt_coefficient_mu 0.960
_exptl_absorpt_correction_T_max 0.7456
_exptl_absorpt_correction_T_min 0.6480
_exptl_absorpt_correction_type multi-scan
_exptl_absorpt_process_details sadabs
_exptl_crystal_colour black
_exptl_crystal_density_diffrn 1.715
_exptl_crystal_description prism
_exptl_crystal_F_000 401
_exptl_crystal_size_max 0.22
_exptl_crystal_size_mid 0.16
_exptl_crystal_size_min 0.03
_refine_diff_density_max 0.616
_refine_diff_density_min -0.519
_refine_diff_density_rms 0.070
_refine_ls_extinction_method none
_refine_ls_goodness_of_fit_ref 1.039
_refine_ls_hydrogen_treatment constr
_refine_ls_matrix_type full
_refine_ls_number_parameters 179
_refine_ls_number_reflns 3487
_refine_ls_number_restraints 0
_refine_ls_restrained_S_all 1.039
_refine_ls_R_factor_all 0.1037
_refine_ls_R_factor_gt 0.0540
_refine_ls_shift/su_max 0.001
_refine_ls_shift/su_mean 0.000
_refine_ls_structure_factor_coef Fsqd
_refine_ls_weighting_details 'calc w=1/[\s^2^(Fo^2^)+(0.0425P)^2^+1.0658P] where P=(Fo^2^+2Fc^2^)/3'
_refine_ls_weighting_scheme calc
_refine_ls_wR_factor_gt 0.1112
_refine_ls_wR_factor_ref 0.1318
_reflns_number_gt 2196
_reflns_number_total 3487
_reflns_threshold_expression >2sigma(I)
_cod_data_source_file ja408350r_si_001_5.cif
_cod_data_source_block '[(rac)-1]2PF6'
_cod_database_code 4121129

loop_
_symmetry_equiv_pos_as_xyz
'x, y, z'
'-x, -y, -z'

loop_
_atom_site_label
_atom_site_type_symbol
_atom_site_fract_x
_atom_site_fract_y
_atom_site_fract_z
_atom_site_U_iso_or_equiv
_atom_site_adp_type
_atom_site_occupancy
_atom_site_symmetry_multiplicity
_atom_site_calc_flag
_atom_site_refinement_flags
S1 S 0.68030(19) 0.53883(14) 0.65276(7) 0.0550(3) Uani 1 1 d .
S2 S 1.01880(18) 0.68954(15) 0.63130(7) 0.0559(3) Uani 1 1 d .
S3 S 0.54219(17) 0.71627(13) 0.46792(6) 0.0457(3) Uani 1 1 d .
S4 S 0.88038(17) 0.86728(14) 0.44709(6) 0.0471(3) Uani 1 1 d .
S5 S 0.41054(18) 0.83976(15) 0.29568(7) 0.0544(3) Uani 1 1 d .
S6 S 0.81073(19) 1.02070(15) 0.27099(7) 0.0565(3) Uani 1 1 d .
P1 P 1.0000 0.5000 1.0000 0.0764(6) Uani 1 2 d S
F1 F 1.1531(7) 0.3297(5) 1.0383(3) 0.1485(17) Uani 1 1 d .
F2 F 0.8055(6) 0.5131(4) 1.0849(2) 0.1092(11) Uani 1 1 d .
F3 F 1.0763(8) 0.6108(6) 1.0545(3) 0.1431(16) Uani 1 1 d .
C1 C 0.8342(8) 0.5011(6) 0.7360(3) 0.0643(12) Uani 1 1 d .
H1 H 0.8110 0.4347 0.7856 0.077 Uiso 1 1 calc R
C2 C 0.9859(8) 0.5700(6) 0.7263(3) 0.0648(13) Uani 1 1 d .
H2 H 1.0718 0.5545 0.7692 0.078 Uiso 1 1 calc R
C3 C 0.8087(6) 0.6663(5) 0.5893(2) 0.0422(9) Uani 1 1 d .
C4 C 0.7485(6) 0.7430(5) 0.5115(2) 0.0416(9) Uani 1 1 d .
C5 C 0.5803(6) 0.8301(5) 0.3698(2) 0.0401(8) Uani 1 1 d .
C6 C 0.7349(6) 0.9011(5) 0.3601(2) 0.0414(9) Uani 1 1 d .
C7 C 0.5260(11) 0.9269(10) 0.1962(3) 0.110(3) Uani 1 1 d .
H7 H 0.6534 0.8197 0.1748 0.132 Uiso 1 1 calc R
C8 C 0.6401(13) 1.0242(11) 0.1943(4) 0.124(4) Uani 0.998(16) 1 d P
H8 H 0.5134 1.1293 0.2193 0.148 Uiso 0.998(16) 1 calc PR
C9 C 0.3976(8) 0.9300(7) 0.1264(3) 0.0662(13) Uani 1 1 d .
H9A H 0.3412 0.8396 0.1374 0.099 Uiso 1 1 calc R
H9B H 0.4936 0.9124 0.0678 0.099 Uiso 1 1 calc R
H9C H 0.2756 1.0400 0.1290 0.099 Uiso 1 1 calc R
C10 C 0.7218(10) 1.1049(8) 0.1093(3) 0.0858(18) Uani 1 1 d .
H10A H 0.7888 1.1796 0.1241 0.129 Uiso 1 1 calc R
H10B H 0.5985 1.1710 0.0819 0.129 Uiso 1 1 calc R
H10C H 0.8298 1.0153 0.0681 0.129 Uiso 1 1 calc R

loop_
_atom_site_aniso_label
_atom_site_aniso_U_11
_atom_site_aniso_U_22
_atom_site_aniso_U_33
_atom_site_aniso_U_23
_atom_site_aniso_U_13
_atom_site_aniso_U_12
S1 0.0721(7) 0.0486(6) 0.0495(6) 0.0099(5) -0.0181(5) -0.0271(6)
S2 0.0570(7) 0.0604(7) 0.0540(7) -0.0030(5) -0.0214(5) -0.0207(5)
S3 0.0547(6) 0.0529(6) 0.0388(5) 0.0078(4) -0.0133(4) -0.0299(5)
S4 0.0549(6) 0.0558(6) 0.0416(5) 0.0037(4) -0.0148(5) -0.0308(5)
S5 0.0609(7) 0.0737(8) 0.0478(6) 0.0199(5) -0.0232(5) -0.0430(6)
S6 0.0689(7) 0.0720(8) 0.0488(6) 0.0163(5) -0.0188(5) -0.0475(6)
P1 0.1141(17) 0.0495(10) 0.0445(10) 0.0032(8) -0.0181(10) -0.0085(10)
F1 0.165(4) 0.098(3) 0.109(3) 0.038(2) -0.025(3) 0.020(3)
F2 0.131(3) 0.099(3) 0.071(2) 0.0007(18) -0.001(2) -0.027(2)
F3 0.199(4) 0.153(4) 0.094(3) -0.029(3) -0.020(3) -0.087(3)
C1 0.086(3) 0.052(3) 0.049(3) 0.014(2) -0.023(2) -0.018(3)
C2 0.073(3) 0.059(3) 0.057(3) 0.001(2) -0.035(2) -0.008(3)
C3 0.049(2) 0.037(2) 0.040(2) -0.0044(16) -0.0108(17) -0.0140(17)
C4 0.048(2) 0.040(2) 0.0363(19) -0.0038(16) -0.0081(17) -0.0160(18)
C5 0.047(2) 0.039(2) 0.0353(19) 0.0022(16) -0.0083(16) -0.0178(18)
C6 0.047(2) 0.043(2) 0.0354(19) -0.0008(16) -0.0092(17) -0.0179(18)
C7 0.147(5) 0.212(7) 0.051(3) 0.052(4) -0.045(3) -0.149(6)
C8 0.187(7) 0.210(8) 0.081(4) 0.087(5) -0.088(4) -0.173(7)
C9 0.068(3) 0.098(4) 0.049(3) 0.018(2) -0.024(2) -0.046(3)
C10 0.112(4) 0.127(5) 0.060(3) 0.042(3) -0.038(3) -0.086(4)

loop_
_atom_type_symbol
_atom_type_description
_atom_type_scat_dispersion_real
_atom_type_scat_dispersion_imag
_atom_type_scat_source
C C 0.0033 0.0016 'International Tables Vol C Tables 4.2.6.8 and 6.1.1.4'
H H 0.0000 0.0000 'International Tables Vol C Tables 4.2.6.8 and 6.1.1.4'
F F 0.0171 0.0103 'International Tables Vol C Tables 4.2.6.8 and 6.1.1.4'
P P 0.1023 0.0942 'International Tables Vol C Tables 4.2.6.8 and 6.1.1.4'
S S 0.1246 0.1234 'International Tables Vol C Tables 4.2.6.8 and 6.1.1.4'

loop_
_geom_angle_atom_site_label_1
_geom_angle_atom_site_label_2
_geom_angle_atom_site_label_3
_geom_angle
_geom_angle_site_symmetry_1
_geom_angle_site_symmetry_3
C1 S1 C3 94.5(2) . .
C2 S2 C3 94.7(2) . .
C4 S3 C5 95.39(17) . .
C4 S4 C6 95.51(17) . .
C5 S5 C7 103.4(2) . .
C6 S6 C8 103.5(2) . .
F1 P1 F1 180.0(3) 2_767 .
F1 P1 F3 90.7(3) 2_767 2_767
F1 P1 F3 89.3(3) . 2_767
F1 P1 F3 89.3(3) 2_767 .
F1 P1 F3 90.7(3) . .
F3 P1 F3 180.000(1) 2_767 .
F1 P1 F2 89.0(2) 2_767 2_767
F1 P1 F2 91.0(2) . 2_767
F3 P1 F2 88.6(2) 2_767 2_767
F3 P1 F2 91.4(2) . 2_767
F1 P1 F2 91.0(2) 2_767 .
F1 P1 F2 89.0(2) . .
F3 P1 F2 91.4(2) 2_767 .
F3 P1 F2 88.6(2) . .
F2 P1 F2 180.000(1) 2_767 .
C2 C1 S1 117.7(4) . .
C1 C2 S2 117.8(3) . .
C4 C3 S2 122.4(3) . .
C4 C3 S1 122.3(3) . .
S2 C3 S1 115.3(2) . .
C3 C4 S4 122.3(3) . .
C3 C4 S3 122.5(3) . .
S4 C4 S3 115.2(2) . .
C6 C5 S5 127.6(3) . .
C6 C5 S3 117.2(3) . .
S5 C5 S3 115.1(2) . .
C5 C6 S6 128.1(3) . .
C5 C6 S4 116.6(3) . .
S6 C6 S4 115.2(2) . .
C8 C7 C9 123.8(5) . .
C8 C7 S5 125.2(4) . .
C9 C7 S5 107.0(3) . .
C7 C8 C10 123.3(5) . .
C7 C8 S6 126.9(4) . .
C10 C8 S6 106.0(3) . .

loop_
_geom_bond_atom_site_label_1
_geom_bond_atom_site_label_2
_geom_bond_distance
_geom_bond_site_symmetry_2
S1 C1 1.737(5) .
S1 C3 1.740(4) .
S2 C2 1.729(5) .
S2 C3 1.739(4) .
S3 C4 1.743(4) .
S3 C5 1.745(4) .
S4 C4 1.739(4) .
S4 C6 1.752(4) .
S5 C5 1.741(4) .
S5 C7 1.790(5) .
S6 C6 1.738(4) .
S6 C8 1.789(5) .
P1 F1 1.562(3) 2_767
P1 F1 1.562(3) .
P1 F3 1.568(4) 2_767
P1 F3 1.568(4) .
P1 F2 1.594(3) 2_767
P1 F2 1.594(3) .
C1 C2 1.325(6) .
C3 C4 1.372(5) .
C5 C6 1.356(5) .
C7 C8 1.309(7) .
C7 C9 1.496(6) .
C8 C10 1.515(6) .
